data_2224370
loop_
_publ_author_name
'Gu, Wen'
'Wang, Shifa'

_publ_section_title
;
 (4<i>R</i>,5<i>R</i>,10<i>S</i>)<i>-N</i>-(4-Bromophenyl)dehydroabietamide
;
_journal_coeditor_code NG2678
_journal_issue 12
_journal_name_full 'Acta Crystallographica Section E'
_journal_page_first o3270
_journal_paper_doi 10.1107/S1600536809049575
_journal_volume 65
_journal_year 2009
_chemical_formula_iupac 'C26 H32 Br N O'
_chemical_formula_moiety 'C26 H32 Br N O'
_chemical_formula_sum 'C26 H32 Br N O'
_chemical_formula_weight 454.44
_chemical_name_systematic
;
(4<i>R</i>,5<i>R</i>,10<i>S</i>)<i>-N</i>-(4-Bromophenyl)dehydroabietamide
;
_space_group_IT_number 19
_symmetry_cell_setting orthorhombic
_symmetry_space_group_name_Hall 'P 2ac 2ab'
_symmetry_space_group_name_H-M 'P 21 21 21'
_atom_sites_solution_hydrogens geom
_atom_sites_solution_primary direct
_atom_sites_solution_secondary difmap
_audit_creation_method SHELXL-97
_cell_angle_alpha 90.00
_cell_angle_beta 90.00
_cell_angle_gamma 90.00
_cell_formula_units_Z 4
_cell_length_a 5.9640(12)
_cell_length_b 11.750(2)
_cell_length_c 32.758(7)
_cell_measurement_reflns_used 25
_cell_measurement_temperature 293(2)
_cell_measurement_theta_max 13
_cell_measurement_theta_min 10
_cell_volume 2295.6(8)
_computing_cell_refinement 'CAD-4 EXPRESS (Enraf--Nonius, 1989)'
_computing_data_collection 'CAD-4 EXPRESS (Enraf--Nonius, 1989)'
_computing_data_reduction 'XCAD4 (Harms & Wocadlo,1995)'
_computing_molecular_graphics 'SHELXTL (Sheldrick, 2008)'
_computing_publication_material 'SHELXL97 (Sheldrick, 2008)'
_computing_structure_refinement 'SHELXL97 (Sheldrick, 2008)'
_computing_structure_solution 'SHELXS97 (Sheldrick, 2008)'
_diffrn_ambient_temperature 293(2)
_diffrn_measured_fraction_theta_full 0.994
_diffrn_measured_fraction_theta_max 0.994
_diffrn_measurement_device_type 'Enraf--Nonius CAD-4'
_diffrn_measurement_method \w/2\q
_diffrn_radiation_monochromator graphite
_diffrn_radiation_source 'fine-focus sealed tube'
_diffrn_radiation_type MoK\a
_diffrn_radiation_wavelength 0.71073
_diffrn_reflns_av_R_equivalents 0.0628
_diffrn_reflns_av_sigmaI/netI 0.1092
_diffrn_reflns_limit_h_max 7
_diffrn_reflns_limit_h_min 0
_diffrn_reflns_limit_k_max 14
_diffrn_reflns_limit_k_min 0
_diffrn_reflns_limit_l_max 39
_diffrn_reflns_limit_l_min -39
_diffrn_reflns_number 4770
_diffrn_reflns_theta_full 25.32
_diffrn_reflns_theta_max 25.32
_diffrn_reflns_theta_min 1.24
_diffrn_standards_decay_% 1
_diffrn_standards_interval_count 200
_diffrn_standards_interval_time 120
_diffrn_standards_number 3
_exptl_absorpt_coefficient_mu 1.807
_exptl_absorpt_correction_T_max 0.8400
_exptl_absorpt_correction_T_min 0.7139
_exptl_absorpt_correction_type psi-scan
_exptl_absorpt_process_details '(North <i>et al.</i>,  1968)'
_exptl_crystal_colour colourless
_exptl_crystal_density_diffrn 1.315
_exptl_crystal_density_method 'not measured'
_exptl_crystal_description Block
_exptl_crystal_F_000 952
_exptl_crystal_size_max 0.20
_exptl_crystal_size_mid 0.10
_exptl_crystal_size_min 0.10
_refine_diff_density_max 0.320
_refine_diff_density_min -0.344
_refine_ls_abs_structure_details 'Flack (1983), 1699 Friedel pairs'
_refine_ls_abs_structure_Flack -0.003(16)
_refine_ls_extinction_method none
_refine_ls_goodness_of_fit_ref 1.001
_refine_ls_hydrogen_treatment constr
_refine_ls_matrix_type full
_refine_ls_number_parameters 257
_refine_ls_number_reflns 4143
_refine_ls_number_restraints 0
_refine_ls_restrained_S_all 1.001
_refine_ls_R_factor_all 0.1436
_refine_ls_R_factor_gt 0.0648
_refine_ls_shift/su_max 0.000
_refine_ls_shift/su_mean 0.000
_refine_ls_structure_factor_coef Fsqd
_refine_ls_weighting_details 'calc w=1/[\s^2^(Fo^2^)+(0.0480P)^2^+0.0000P] where P=(Fo^2^+2Fc^2^)/3'
_refine_ls_weighting_scheme calc
_refine_ls_wR_factor_gt 0.1097
_refine_ls_wR_factor_ref 0.1334
_reflns_number_gt 1931
_reflns_number_total 4143
_reflns_threshold_expression I>2sigma(I)
_cod_data_source_file ng2678.cif
_cod_data_source_block I
_cod_depositor_comments
;
The following automatic conversions were performed:
'_symmetry_cell_setting' value 'Orthorhombic' changed to 'orthorhombic'
according to '/home/saulius/struct/CIF-dictionaries/cif_core.dic'
dictionary named 'cif_core.dic' version 2.4.1 from 2010-06-29.

Automatic conversion script
Id: cif_fix_enum 1527 2010-12-29 10:47:43Z saulius 

The following automatic conversions were performed:

'_symmetry_cell_setting' value 'Orthorhombic' changed to
'orthorhombic' according to
/home/saulius/struct/CIF-dictionaries/cif_core.dic dictionary named
'cif_core.dic' version 2.4.1 from 2010-06-29.

Automatic conversion script
Id: cif_fix_values 1715 2011-07-08 13:25:40Z adriana 
;
_cod_database_code 2224370
_cod_database_fobs_code 2224370

loop_
_symmetry_equiv_pos_as_xyz
'x, y, z'
'-x+1/2, -y, z+1/2'
'-x, y+1/2, -z+1/2'
'x+1/2, -y+1/2, -z'

loop_
_atom_site_type_symbol
_atom_site_label
_atom_site_fract_x
_atom_site_fract_y
_atom_site_fract_z
_atom_site_U_iso_or_equiv
_atom_site_adp_type
_atom_site_calc_flag
_atom_site_refinement_flags
_atom_site_occupancy
_atom_site_disorder_assembly
_atom_site_disorder_group
Br Br 0.81958(18) 0.68193(7) 0.09535(2) 0.0947(4) Uani d . 1 . .
N N 0.8080(10) 1.0580(5) -0.03060(15) 0.0532(14) Uani d . 1 . .
H H0A 0.9407 1.0744 -0.0390 0.064 Uiso calc R 1 . .
O O 0.4404(8) 1.1045(4) -0.03859(15) 0.0639(14) Uani d . 1 . .
C C1 -0.1942(15) 1.1802(8) -0.2890(2) 0.109 Uani d . 1 . .
H H1A -0.2768 1.1527 -0.3121 0.164 Uiso calc R 1 . .
H H1B -0.1996 1.2618 -0.2885 0.164 Uiso calc R 1 . .
H H1C -0.2592 1.1506 -0.2644 0.164 Uiso calc R 1 . .
C C2 0.1482(15) 1.1731(9) -0.3320(2) 0.122(4) Uani d . 1 . .
H H2A 0.0551 1.1471 -0.3540 0.183 Uiso calc R 1 . .
H H2B 0.2929 1.1377 -0.3339 0.183 Uiso calc R 1 . .
H H2C 0.1650 1.2542 -0.3337 0.183 Uiso calc R 1 . .
C C3 0.0417(14) 1.1424(8) -0.2921(2) 0.094(3) Uani d . 1 . .
H H3A 0.0389 1.0591 -0.2910 0.112 Uiso calc R 1 . .
C C4 0.1823(13) 1.1816(8) -0.2558(2) 0.069(2) Uani d . 1 . .
C C5 0.2310(12) 1.2951(8) -0.2487(2) 0.067(2) Uani d . 1 . .
H H5A 0.1777 1.3507 -0.2665 0.081 Uiso calc R 1 . .
C C6 0.3610(11) 1.3266(6) -0.21477(18) 0.0565(18) Uani d . 1 . .
H H6A 0.3951 1.4029 -0.2105 0.068 Uiso calc R 1 . .
C C7 0.4407(11) 1.2442(6) -0.18691(19) 0.0487(18) Uani d . 1 . .
C C8 0.3956(12) 1.1298(6) -0.1947(2) 0.055(2) Uani d . 1 . .
C C9 0.2662(13) 1.1021(7) -0.2288(2) 0.064(2) Uani d . 1 . .
H H9A 0.2345 1.0258 -0.2335 0.077 Uiso calc R 1 . .
C C10 0.5908(10) 1.2836(5) -0.15146(18) 0.0399(17) Uani d . 1 . .
C C11 0.5900(9) 1.1879(5) -0.11856(17) 0.0398(15) Uani d . 1 . .
H H11A 0.4317 1.1781 -0.1114 0.048 Uiso calc R 1 . .
C C12 0.6589(13) 1.0742(5) -0.13792(19) 0.0555(19) Uani d . 1 . .
H H12A 0.7988 1.0831 -0.1527 0.067 Uiso calc R 1 . .
H H12B 0.6804 1.0172 -0.1169 0.067 Uiso calc R 1 . .
C C13 0.4725(14) 1.0366(6) -0.1672(2) 0.068(2) Uani d . 1 . .
H H13A 0.5267 0.9738 -0.1837 0.081 Uiso calc R 1 . .
H H13B 0.3459 1.0093 -0.1514 0.081 Uiso calc R 1 . .
C C14 0.4971(11) 1.3919(5) -0.13126(18) 0.0486(18) Uani d . 1 . .
H H14A 0.5092 1.4546 -0.1504 0.058 Uiso calc R 1 . .
H H14B 0.3393 1.3806 -0.1254 0.058 Uiso calc R 1 . .
C C15 0.6185(12) 1.4242(5) -0.09160(19) 0.0575(19) Uani d . 1 . .
H H15A 0.7739 1.4421 -0.0975 0.069 Uiso calc R 1 . .
H H15B 0.5491 1.4913 -0.0799 0.069 Uiso calc R 1 . .
C C16 0.6080(11) 1.3265(6) -0.06107(18) 0.0535(18) Uani d . 1 . .
H H16A 0.4527 1.3132 -0.0537 0.064 Uiso calc R 1 . .
H H16B 0.6879 1.3483 -0.0365 0.064 Uiso calc R 1 . .
C C17 0.7083(11) 1.2159(5) -0.0775(2) 0.0470(18) Uani d . 1 . .
C C18 0.8244(11) 1.3108(6) -0.17050(17) 0.0611(18) Uani d . 1 . .
H H18A 0.8041 1.3499 -0.1960 0.092 Uiso calc R 1 . .
H H18B 0.9045 1.2411 -0.1752 0.092 Uiso calc R 1 . .
H H18C 0.9083 1.3580 -0.1521 0.092 Uiso calc R 1 . .
C C19 0.9710(10) 1.2251(6) -0.0809(2) 0.073(3) Uani d . 1 . .
H H19A 1.0095 1.2840 -0.0999 0.110 Uiso calc R 1 . .
H H19B 1.0310 1.1538 -0.0902 0.110 Uiso calc R 1 . .
H H19C 1.0327 1.2429 -0.0546 0.110 Uiso calc R 1 . .
C C20 0.6416(14) 1.1207(6) -0.04718(19) 0.0519(18) Uani d . 1 . .
C C21 0.7971(13) 0.9705(5) -0.00191(19) 0.0477(17) Uani d . 1 . .
C C22 0.9833(12) 0.9004(5) 0.0016(2) 0.0580(19) Uani d . 1 . .
H H22A 1.1067 0.9120 -0.0153 0.070 Uiso calc R 1 . .
C C23 0.9861(13) 0.8142(7) 0.0298(2) 0.063(2) Uani d . 1 . .
H H23A 1.1096 0.7659 0.0311 0.075 Uiso calc R 1 . .
C C24 0.8111(16) 0.7978(6) 0.05601(19) 0.061(2) Uani d . 1 . .
C C25 0.6259(13) 0.8674(6) 0.05292(19) 0.060(2) Uani d . 1 . .
H H25A 0.5046 0.8560 0.0703 0.072 Uiso calc R 1 . .
C C26 0.6176(12) 0.9541(6) 0.02438(19) 0.058(2) Uani d . 1 . .
H H26A 0.4924 1.0010 0.0228 0.069 Uiso calc R 1 . .

loop_
_atom_site_aniso_label
_atom_site_aniso_U_11
_atom_site_aniso_U_22
_atom_site_aniso_U_33
_atom_site_aniso_U_12
_atom_site_aniso_U_13
_atom_site_aniso_U_23
Br 0.1378(8) 0.0749(5) 0.0715(5) 0.0229(6) -0.0134(6) 0.0208(5)
N 0.032(3) 0.072(4) 0.055(3) 0.014(4) 0.001(3) 0.012(3)
O 0.032(3) 0.089(4) 0.070(3) -0.006(3) 0.002(3) 0.028(3)
C1 0.109 0.109 0.109 0.000 0.000 0.000
C2 0.093(7) 0.220(11) 0.054(5) 0.027(10) -0.007(6) -0.031(7)
C3 0.084(7) 0.140(9) 0.057(5) 0.005(6) -0.012(5) -0.021(5)
C4 0.059(5) 0.100(6) 0.048(4) 0.005(7) 0.013(4) -0.013(5)
C5 0.048(5) 0.102(7) 0.051(4) 0.010(5) -0.004(4) 0.019(5)
C6 0.047(5) 0.073(5) 0.049(4) -0.007(5) 0.005(4) 0.010(4)
C7 0.034(4) 0.071(5) 0.041(4) -0.004(4) 0.008(4) 0.010(4)
C8 0.052(5) 0.063(5) 0.050(4) -0.003(4) -0.006(4) -0.009(4)
C9 0.062(6) 0.078(5) 0.053(4) -0.007(4) 0.001(4) -0.007(4)
C10 0.027(4) 0.054(4) 0.039(4) -0.001(3) 0.004(3) 0.001(3)
C11 0.019(3) 0.055(4) 0.045(3) -0.010(4) 0.000(3) 0.004(4)
C12 0.060(5) 0.049(4) 0.058(4) 0.001(5) 0.003(5) 0.012(3)
C13 0.092(6) 0.053(5) 0.058(5) 0.009(5) -0.011(5) 0.005(4)
C14 0.046(4) 0.051(4) 0.050(4) -0.004(4) 0.006(4) 0.007(3)
C15 0.066(5) 0.053(4) 0.053(4) -0.003(4) -0.003(5) -0.003(4)
C16 0.045(5) 0.064(4) 0.052(4) -0.008(4) 0.000(3) -0.007(4)
C17 0.027(4) 0.057(4) 0.057(4) -0.004(4) 0.001(4) 0.012(3)
C18 0.042(4) 0.082(5) 0.059(4) -0.003(5) 0.015(4) 0.021(4)
C19 0.028(4) 0.113(7) 0.079(6) -0.012(5) -0.011(4) 0.018(5)
C20 0.050(5) 0.060(4) 0.046(4) -0.005(5) -0.003(4) -0.004(3)
C21 0.047(4) 0.051(4) 0.045(4) 0.011(4) -0.015(4) -0.006(3)
C22 0.052(5) 0.057(5) 0.066(5) 0.009(4) -0.010(4) 0.003(4)
C23 0.065(6) 0.058(5) 0.064(5) 0.017(5) -0.015(4) -0.006(5)
C24 0.071(5) 0.058(5) 0.054(4) 0.014(5) -0.005(5) -0.009(4)
C25 0.068(6) 0.064(5) 0.047(4) -0.005(5) 0.005(4) 0.005(4)
C26 0.051(5) 0.065(5) 0.057(5) 0.013(4) 0.006(4) 0.006(4)

loop_
_atom_type_symbol
_atom_type_description
_atom_type_scat_dispersion_real
_atom_type_scat_dispersion_imag
_atom_type_scat_source
C C 0.0033 0.0016 'International Tables Vol C Tables 4.2.6.8 and 6.1.1.4'
H H 0.0000 0.0000 'International Tables Vol C Tables 4.2.6.8 and 6.1.1.4'
N N 0.0061 0.0033 'International Tables Vol C Tables 4.2.6.8 and 6.1.1.4'
O O 0.0106 0.0060 'International Tables Vol C Tables 4.2.6.8 and 6.1.1.4'
Br Br -0.2901 2.4595 'International Tables Vol C Tables 4.2.6.8 and 6.1.1.4'

loop_
_geom_angle_atom_site_label_1
_geom_angle_atom_site_label_2
_geom_angle_atom_site_label_3
_geom_angle_site_symmetry_1
_geom_angle_site_symmetry_3
_geom_angle
_geom_angle_publ_flag
C20 N C21 . . 129.7(6) ?
C20 N H0A . . 115.1 ?
C21 N H0A . . 115.1 ?
C3 C1 H1A . . 109.5 ?
C3 C1 H1B . . 109.5 ?
H1A C1 H1B . . 109.5 ?
C3 C1 H1C . . 109.5 ?
H1A C1 H1C . . 109.5 ?
H1B C1 H1C . . 109.5 ?
C3 C2 H2A . . 109.5 ?
C3 C2 H2B . . 109.5 ?
H2A C2 H2B . . 109.5 ?
C3 C2 H2C . . 109.5 ?
H2A C2 H2C . . 109.5 ?
H2B C2 H2C . . 109.5 ?
C1 C3 C2 . . 113.0(8) ?
C1 C3 C4 . . 112.3(7) ?
C2 C3 C4 . . 112.0(7) ?
C1 C3 H3A . . 106.3 ?
C2 C3 H3A . . 106.3 ?
C4 C3 H3A . . 106.3 ?
C9 C4 C5 . . 117.9(7) ?
C9 C4 C3 . . 119.7(8) ?
C5 C4 C3 . . 122.5(8) ?
C4 C5 C6 . . 120.1(7) ?
C4 C5 H5A . . 119.9 ?
C6 C5 H5A . . 119.9 ?
C5 C6 C7 . . 121.1(7) ?
C5 C6 H6A . . 119.4 ?
C7 C6 H6A . . 119.4 ?
C8 C7 C6 . . 118.6(6) ?
C8 C7 C10 . . 122.7(6) ?
C6 C7 C10 . . 118.5(6) ?
C7 C8 C9 . . 118.5(7) ?
C7 C8 C13 . . 122.7(6) ?
C9 C8 C13 . . 118.8(7) ?
C4 C9 C8 . . 123.8(7) ?
C4 C9 H9A . . 118.1 ?
C8 C9 H9A . . 118.1 ?
C7 C10 C14 . . 111.2(5) ?
C7 C10 C11 . . 107.7(5) ?
C14 C10 C11 . . 107.3(5) ?
C7 C10 C18 . . 106.3(5) ?
C14 C10 C18 . . 109.0(5) ?
C11 C10 C18 . . 115.3(5) ?
C12 C11 C17 . . 114.8(5) ?
C12 C11 C10 . . 110.0(5) ?
C17 C11 C10 . . 116.4(5) ?
C12 C11 H11A . . 104.7 ?
C17 C11 H11A . . 104.7 ?
C10 C11 H11A . . 104.7 ?
C13 C12 C11 . . 108.4(6) ?
C13 C12 H12A . . 110.0 ?
C11 C12 H12A . . 110.0 ?
C13 C12 H12B . . 110.0 ?
C11 C12 H12B . . 110.0 ?
H12A C12 H12B . . 108.4 ?
C8 C13 C12 . . 112.9(6) ?
C8 C13 H13A . . 109.0 ?
C12 C13 H13A . . 109.0 ?
C8 C13 H13B . . 109.0 ?
C12 C13 H13B . . 109.0 ?
H13A C13 H13B . . 107.8 ?
C15 C14 C10 . . 113.4(5) ?
C15 C14 H14A . . 108.9 ?
C10 C14 H14A . . 108.9 ?
C15 C14 H14B . . 108.9 ?
C10 C14 H14B . . 108.9 ?
H14A C14 H14B . . 107.7 ?
C16 C15 C14 . . 110.5(5) ?
C16 C15 H15A . . 109.6 ?
C14 C15 H15A . . 109.6 ?
C16 C15 H15B . . 109.6 ?
C14 C15 H15B . . 109.6 ?
H15A C15 H15B . . 108.1 ?
C15 C16 C17 . . 113.1(5) ?
C15 C16 H16A . . 108.9 ?
C17 C16 H16A . . 108.9 ?
C15 C16 H16B . . 108.9 ?
C17 C16 H16B . . 108.9 ?
H16A C16 H16B . . 107.8 ?
C16 C17 C20 . . 106.7(5) ?
C16 C17 C11 . . 107.9(5) ?
C20 C17 C11 . . 106.6(5) ?
C16 C17 C19 . . 110.9(6) ?
C20 C17 C19 . . 110.5(6) ?
C11 C17 C19 . . 113.9(5) ?
C10 C18 H18A . . 109.5 ?
C10 C18 H18B . . 109.5 ?
H18A C18 H18B . . 109.5 ?
C10 C18 H18C . . 109.5 ?
H18A C18 H18C . . 109.5 ?
H18B C18 H18C . . 109.5 ?
C17 C19 H19A . . 109.5 ?
C17 C19 H19B . . 109.5 ?
H19A C19 H19B . . 109.5 ?
C17 C19 H19C . . 109.5 ?
H19A C19 H19C . . 109.5 ?
H19B C19 H19C . . 109.5 ?
O C20 N . . 122.2(7) ?
O C20 C17 . . 120.1(7) ?
N C20 C17 . . 117.6(7) ?
C22 C21 C26 . . 118.9(6) ?
C22 C21 N . . 117.1(7) ?
C26 C21 N . . 123.9(7) ?
C23 C22 C21 . . 120.2(7) ?
C23 C22 H22A . . 119.9 ?
C21 C22 H22A . . 119.9 ?
C24 C23 C22 . . 121.2(7) ?
C24 C23 H23A . . 119.4 ?
C22 C23 H23A . . 119.4 ?
C23 C24 C25 . . 118.9(6) ?
C23 C24 Br . . 120.9(6) ?
C25 C24 Br . . 120.2(6) ?
C24 C25 C26 . . 121.0(7) ?
C24 C25 H25A . . 119.5 ?
C26 C25 H25A . . 119.5 ?
C25 C26 C21 . . 119.7(7) ?
C25 C26 H26A . . 120.2 ?
C21 C26 H26A . . 120.2 ?

loop_
_geom_bond_atom_site_label_1
_geom_bond_atom_site_label_2
_geom_bond_site_symmetry_2
_geom_bond_distance
_geom_bond_publ_flag
Br C24 . 1.876(7) ?
N C20 . 1.350(8) ?
N C21 . 1.394(7) ?
N H0A . 0.8600 ?
O C20 . 1.247(7) ?
C1 C3 . 1.478(11) ?
C1 H1A . 0.9600 ?
C1 H1B . 0.9600 ?
C1 H1C . 0.9600 ?
C2 C3 . 1.498(10) ?
C2 H2A . 0.9600 ?
C2 H2B . 0.9600 ?
C2 H2C . 0.9600 ?
C3 C4 . 1.525(10) ?
C3 H3A . 0.9800 ?
C4 C9 . 1.382(10) ?
C4 C5 . 1.385(10) ?
C5 C6 . 1.406(9) ?
C5 H5A . 0.9300 ?
C6 C7 . 1.413(8) ?
C6 H6A . 0.9300 ?
C7 C8 . 1.394(8) ?
C7 C10 . 1.538(9) ?
C8 C9 . 1.396(8) ?
C8 C13 . 1.489(9) ?
C9 H9A . 0.9300 ?
C10 C14 . 1.540(8) ?
C10 C11 . 1.557(8) ?
C10 C18 . 1.559(8) ?
C11 C12 . 1.535(8) ?
C11 C17 . 1.555(8) ?
C11 H11A . 0.9800 ?
C12 C13 . 1.534(9) ?
C12 H12A . 0.9700 ?
C12 H12B . 0.9700 ?
C13 H13A . 0.9700 ?
C13 H13B . 0.9700 ?
C14 C15 . 1.535(8) ?
C14 H14A . 0.9700 ?
C14 H14B . 0.9700 ?
C15 C16 . 1.524(8) ?
C15 H15A . 0.9700 ?
C15 H15B . 0.9700 ?
C16 C17 . 1.528(9) ?
C16 H16A . 0.9700 ?
C16 H16B . 0.9700 ?
C17 C20 . 1.548(8) ?
C17 C19 . 1.574(8) ?
C18 H18A . 0.9600 ?
C18 H18B . 0.9600 ?
C18 H18C . 0.9600 ?
C19 H19A . 0.9600 ?
C19 H19B . 0.9600 ?
C19 H19C . 0.9600 ?
C21 C22 . 1.387(8) ?
C21 C26 . 1.388(8) ?
C22 C23 . 1.372(9) ?
C22 H22A . 0.9300 ?
C23 C24 . 1.365(9) ?
C23 H23A . 0.9300 ?
C24 C25 . 1.378(9) ?
C25 C26 . 1.383(8) ?
C25 H25A . 0.9300 ?
C26 H26A . 0.9300 ?

loop_
_geom_torsion_atom_site_label_1
_geom_torsion_atom_site_label_2
_geom_torsion_atom_site_label_3
_geom_torsion_atom_site_label_4
_geom_torsion_site_symmetry_1
_geom_torsion_site_symmetry_2
_geom_torsion_site_symmetry_3
_geom_torsion_site_symmetry_4
_geom_torsion
_geom_torsion_publ_flag
C1 C3 C4 C9 . . . . 113.1(9) ?
C2 C3 C4 C9 . . . . -118.5(9) ?
C1 C3 C4 C5 . . . . -67.0(11) ?
C2 C3 C4 C5 . . . . 61.4(11) ?
C9 C4 C5 C6 . . . . -0.3(11) ?
C3 C4 C5 C6 . . . . 179.8(7) ?
C4 C5 C6 C7 . . . . -1.2(10) ?
C5 C6 C7 C8 . . . . 2.6(10) ?
C5 C6 C7 C10 . . . . 177.3(6) ?
C6 C7 C8 C9 . . . . -2.5(10) ?
C10 C7 C8 C9 . . . . -176.9(6) ?
C6 C7 C8 C13 . . . . 179.9(6) ?
C10 C7 C8 C13 . . . . 5.4(11) ?
C5 C4 C9 C8 . . . . 0.4(11) ?
C3 C4 C9 C8 . . . . -179.7(7) ?
C7 C8 C9 C4 . . . . 1.0(11) ?
C13 C8 C9 C4 . . . . 178.8(7) ?
C8 C7 C10 C14 . . . . -141.0(6) ?
C6 C7 C10 C14 . . . . 44.5(7) ?
C8 C7 C10 C11 . . . . -23.7(8) ?
C6 C7 C10 C11 . . . . 161.9(5) ?
C8 C7 C10 C18 . . . . 100.4(7) ?
C6 C7 C10 C18 . . . . -74.0(8) ?
C7 C10 C11 C12 . . . . 54.4(7) ?
C14 C10 C11 C12 . . . . 174.2(5) ?
C18 C10 C11 C12 . . . . -64.0(7) ?
C7 C10 C11 C17 . . . . -172.8(5) ?
C14 C10 C11 C17 . . . . -53.0(7) ?
C18 C10 C11 C17 . . . . 68.8(7) ?
C17 C11 C12 C13 . . . . 158.1(5) ?
C10 C11 C12 C13 . . . . -68.2(6) ?
C7 C8 C13 C12 . . . . -17.0(10) ?
C9 C8 C13 C12 . . . . 165.4(6) ?
C11 C12 C13 C8 . . . . 47.0(7) ?
C7 C10 C14 C15 . . . . 170.8(5) ?
C11 C10 C14 C15 . . . . 53.2(6) ?
C18 C10 C14 C15 . . . . -72.3(6) ?
C10 C14 C15 C16 . . . . -57.3(7) ?
C14 C15 C16 C17 . . . . 57.7(7) ?
C15 C16 C17 C20 . . . . -168.5(6) ?
C15 C16 C17 C11 . . . . -54.3(7) ?
C15 C16 C17 C19 . . . . 71.0(7) ?
C12 C11 C17 C16 . . . . -175.8(5) ?
C10 C11 C17 C16 . . . . 53.7(7) ?
C12 C11 C17 C20 . . . . -61.5(7) ?
C10 C11 C17 C20 . . . . 168.0(5) ?
C12 C11 C17 C19 . . . . 60.7(7) ?
C10 C11 C17 C19 . . . . -69.9(7) ?
C21 N C20 O . . . . -1.7(11) ?
C21 N C20 C17 . . . . 177.8(6) ?
C16 C17 C20 O . . . . 55.3(8) ?
C11 C17 C20 O . . . . -59.8(8) ?
C19 C17 C20 O . . . . 176.0(6) ?
C16 C17 C20 N . . . . -124.2(6) ?
C11 C17 C20 N . . . . 120.7(6) ?
C19 C17 C20 N . . . . -3.5(8) ?
C20 N C21 C22 . . . . 162.9(6) ?
C20 N C21 C26 . . . . -20.7(10) ?
C26 C21 C22 C23 . . . . 1.9(10) ?
N C21 C22 C23 . . . . 178.6(6) ?
C21 C22 C23 C24 . . . . -2.5(11) ?
C22 C23 C24 C25 . . . . 2.1(11) ?
C22 C23 C24 Br . . . . -178.5(5) ?
C23 C24 C25 C26 . . . . -1.3(11) ?
Br C24 C25 C26 . . . . 179.3(5) ?
C24 C25 C26 C21 . . . . 0.8(10) ?
C22 C21 C26 C25 . . . . -1.1(10) ?
N C21 C26 C25 . . . . -177.5(6) ?

loop_
_cod_related_entry_id
_cod_related_entry_database
_cod_related_entry_code
1 ChemSpider 24743939
